data_4126724
loop_
_publ_author_name
'Pang, Jiandong'
'Yuan, Shuai'
'Qin, Junsheng'
'Liu, Caiping'
'Lollar, Christina'
'Wu, Mingyan'
'Yuan, Daqiang'
'Zhou, Hong-Cai'
'Hong, Maochun'

_publ_section_title
;
 Control the Structure of Zr-Tetracarboxylate Frameworks through Steric
 Tuning.
;
_journal_name_full 'Journal of the American Chemical Society'
_journal_paper_doi 10.1021/jacs.7b09973
_journal_year 2017
_chemical_formula_sum 'C80 H64 N4 O32 Zr6'
_chemical_formula_weight 2140.67
_space_group_crystal_system orthorhombic
_space_group_IT_number 65
_space_group_name_Hall '-C 2 2'
_space_group_name_H-M_alt 'C m m m'
_symmetry_space_group_name_Hall '-C 2 2'
_symmetry_space_group_name_H-M 'C m m m'
_atom_sites_solution_hydrogens mixed
_audit_creation_method SHELXL-2017/1
_cell_angle_alpha 90
_cell_angle_beta 90
_cell_angle_gamma 90
_cell_formula_units_Z 2
_cell_length_a 35.1569(4)
_cell_length_b 20.1235(6)
_cell_length_c 15.6584(2)
_cell_measurement_reflns_used 7544
_cell_measurement_temperature 100(2)
_cell_measurement_theta_max 73.0870
_cell_measurement_theta_min 5.0210
_cell_volume 11078.0(4)
_computing_cell_refinement 'SAINT+ ver. (Bruker, 2001)'
_computing_data_collection 'APEX2  (Bruker, 2008)'
_computing_data_reduction 'SAINT+ ver. (Bruker, 2001)'
_computing_molecular_graphics 'SHELXTL (Sheldrick, 2017)'
_computing_publication_material 'SHELXTL (Sheldrick, 2017)'
_computing_structure_refinement 'SHELXL-2017/1 (Sheldrick, 2017)'
_computing_structure_solution 'SHELXS-2017/1 (Sheldrick, 2017)'
_diffrn_ambient_temperature 100(2)
_diffrn_measured_fraction_theta_full 0.836
_diffrn_measured_fraction_theta_max 0.813
_diffrn_measurement_device_type 'Bruker SMART APEX II CCD area detector'
_diffrn_measurement_method 'phi and omega scans'
_diffrn_radiation_type CuK\a
_diffrn_radiation_wavelength 1.54184
_diffrn_reflns_av_R_equivalents 0.0398
_diffrn_reflns_av_unetI/netI 0.0302
_diffrn_reflns_Laue_measured_fraction_full 0.836
_diffrn_reflns_Laue_measured_fraction_max 0.813
_diffrn_reflns_limit_h_max 39
_diffrn_reflns_limit_h_min -43
_diffrn_reflns_limit_k_max 24
_diffrn_reflns_limit_k_min -18
_diffrn_reflns_limit_l_max 19
_diffrn_reflns_limit_l_min -6
_diffrn_reflns_number 14227
_diffrn_reflns_point_group_measured_fraction_full 0.836
_diffrn_reflns_point_group_measured_fraction_max 0.813
_diffrn_reflns_theta_full 67.684
_diffrn_reflns_theta_max 73.463
_diffrn_reflns_theta_min 3.780
_diffrn_source 'fine-focus sealed tube'
_exptl_absorpt_coefficient_mu 2.518
_exptl_absorpt_correction_T_max 0.7869
_exptl_absorpt_correction_T_min 0.6329
_exptl_absorpt_correction_type multi-scan
_exptl_crystal_colour yellow
_exptl_crystal_density_diffrn 0.642
_exptl_crystal_description Blocky
_exptl_crystal_F_000 2136
_exptl_crystal_size_max 0.20
_exptl_crystal_size_mid 0.15
_exptl_crystal_size_min 0.10
_refine_diff_density_max 1.360
_refine_diff_density_min -1.124
_refine_diff_density_rms 0.093
_refine_ls_extinction_method none
_refine_ls_goodness_of_fit_ref 1.170
_refine_ls_hydrogen_treatment constr
_refine_ls_matrix_type full
_refine_ls_number_parameters 149
_refine_ls_number_reflns 4938
_refine_ls_number_restraints 6
_refine_ls_restrained_S_all 1.178
_refine_ls_R_factor_all 0.0608
_refine_ls_R_factor_gt 0.0540
_refine_ls_shift/su_max 0.001
_refine_ls_shift/su_mean 0.000
_refine_ls_structure_factor_coef Fsqd
_refine_ls_weighting_details 'w=1/[\s^2^(Fo^2^)+(0.0906P)^2^+31.5771P] where P=(Fo^2^+2Fc^2^)/3'
_refine_ls_weighting_scheme calc
_refine_ls_wR_factor_gt 0.1686
_refine_ls_wR_factor_ref 0.1767
_reflns_Friedel_coverage 0.000
_reflns_number_gt 4141
_reflns_number_total 4938
_reflns_threshold_expression 'I > 2\s(I)'
_cod_data_source_file ja7b09973_si_002.cif
_cod_data_source_block PCN-606-NH2
_cod_database_code 4126724
_shelx_shelxl_version_number 2017/1
_shelx_space_group_comment
;
The symmetry employed for this shelxl refinement is uniquely defined
by the following loop, which should always be used as a source of
symmetry information in preference to the above space-group names.
They are only intended as comments.
;

loop_
_space_group_symop_operation_xyz
'x, y, z'
'-x, -y, z'
'x, -y, -z'
'-x, y, -z'
'x+1/2, y+1/2, z'
'-x+1/2, -y+1/2, z'
'x+1/2, -y+1/2, -z'
'-x+1/2, y+1/2, -z'
'-x, -y, -z'
'x, y, -z'
'-x, y, z'
'x, -y, z'
'-x+1/2, -y+1/2, -z'
'x+1/2, y+1/2, -z'
'-x+1/2, y+1/2, z'
'x+1/2, -y+1/2, z'

loop_
_atom_site_label
_atom_site_type_symbol
_atom_site_fract_x
_atom_site_fract_y
_atom_site_fract_z
_atom_site_U_iso_or_equiv
_atom_site_adp_type
_atom_site_occupancy
_atom_site_site_symmetry_order
_atom_site_calc_flag
_atom_site_refinement_flags_posn
_atom_site_refinement_flags_adp
_atom_site_refinement_flags_occupancy
Zr1 Zr 0.56908(2) 0.000000 0.500000 0.0382(2) Uani 1 4 d S T P
Zr2 Zr 0.500000 0.08828(3) 0.61329(3) 0.0418(2) Uani 1 2 d S T P
O1 O 0.60125(7) 0.0653(2) 0.58432(17) 0.0493(9) Uani 1 1 d . . .
O2 O 0.55834(8) 0.1237(2) 0.6595(2) 0.0663(12) Uani 1 1 d . . .
O3 O 0.53379(15) 0.000000 0.6147(4) 0.088(2) Uani 1 2 d S T P
O4 O 0.53391(12) 0.0900(4) 0.500000 0.079(2) Uani 1 2 d S T P
O5 O 0.500000 0.0823(4) 0.7516(3) 0.081(2) Uani 1 2 d S T P
H5A H 0.519400 0.081473 0.784041 0.122 Uiso 1 1 d R U .
O6 O 0.500000 0.1964(3) 0.6063(4) 0.0760(18) Uani 1 2 d S T P
H6A H 0.517050 0.220212 0.583148 0.114 Uiso 1 1 d R U .
N1 N 0.750000 0.250000 0.6833(4) 0.114(4) Uani 1 2 d S TU P
H1A H 0.730580 0.233180 0.655281 0.137 Uiso 0.5 1 d R U P
H1B H 0.769420 0.266820 0.655281 0.137 Uiso 0.5 1 d R U P
C1 C 0.59165(11) 0.1067(3) 0.6416(3) 0.0589(16) Uani 1 1 d . . .
C2 C 0.62384(11) 0.1381(4) 0.6886(3) 0.0669(18) Uani 1 1 d . . .
C3 C 0.61846(12) 0.1872(4) 0.7455(3) 0.0725(19) Uani 1 1 d . . .
H3 H 0.593407 0.202392 0.757047 0.087 Uiso 1 1 calc R U .
C4 C 0.64938(13) 0.2162(4) 0.7878(3) 0.079(2) Uani 1 1 d . . .
H4 H 0.645120 0.251381 0.827107 0.095 Uiso 1 1 calc R U .
C5 C 0.68584(12) 0.1942(4) 0.7731(3) 0.075(2) Uani 1 1 d . . .
C6 C 0.69077(13) 0.1430(4) 0.7179(4) 0.096(3) Uani 1 1 d . . .
H6 H 0.715812 0.127239 0.707575 0.115 Uiso 1 1 calc R U .
C7 C 0.66033(13) 0.1125(5) 0.6756(4) 0.100(3) Uani 1 1 d . . .
H7 H 0.664384 0.075524 0.639106 0.120 Uiso 1 1 calc R U .
C8 C 0.71902(13) 0.2244(4) 0.8178(3) 0.075(2) Uani 1 1 d . . .
C9 C 0.750000 0.250000 0.7729(5) 0.084(3) Uani 1 2 d S T P
C10 C 0.71938(12) 0.2249(4) 0.9045(3) 0.070(2) Uani 1 1 d . . .
H10 H 0.698034 0.207521 0.934308 0.084 Uiso 1 1 calc R U .
C11 C 0.750000 0.250000 0.9517(4) 0.069(3) Uani 1 2 d S T P

loop_
_atom_site_aniso_label
_atom_site_aniso_U_11
_atom_site_aniso_U_22
_atom_site_aniso_U_33
_atom_site_aniso_U_23
_atom_site_aniso_U_13
_atom_site_aniso_U_12
Zr1 0.0153(3) 0.0858(6) 0.0134(3) 0.000 0.000 0.000
Zr2 0.0213(2) 0.0871(5) 0.0169(3) -0.0080(2) 0.000 0.000
O1 0.0242(12) 0.099(3) 0.0244(14) -0.0085(16) -0.0029(10) -0.0078(14)
O2 0.0297(14) 0.123(4) 0.0463(19) -0.035(2) -0.0074(13) 0.0008(17)
O3 0.064(3) 0.083(5) 0.119(5) 0.000 0.074(4) 0.000
O4 0.042(2) 0.180(7) 0.016(2) 0.000 0.000 0.045(3)
O5 0.053(3) 0.155(7) 0.036(3) -0.021(3) 0.000 0.000
O6 0.045(3) 0.090(5) 0.092(4) -0.022(4) 0.000 0.000
N1 0.064(4) 0.252(11) 0.027(3) 0.000 0.000 -0.048(5)
C1 0.0272(19) 0.112(5) 0.037(3) -0.007(3) -0.0097(17) -0.008(2)
C2 0.030(2) 0.136(6) 0.035(2) -0.022(3) -0.0096(17) -0.008(2)
C3 0.034(2) 0.130(6) 0.053(3) -0.030(4) -0.0048(19) -0.013(3)
C4 0.049(3) 0.143(7) 0.045(3) -0.031(4) -0.003(2) -0.027(3)
C5 0.038(2) 0.160(7) 0.027(2) -0.016(3) -0.0027(17) -0.029(3)
C6 0.031(2) 0.188(9) 0.069(4) -0.047(5) -0.012(2) -0.008(3)
C7 0.032(2) 0.196(9) 0.073(4) -0.056(5) -0.016(2) 0.003(3)
C8 0.044(2) 0.159(7) 0.022(2) -0.009(3) -0.0060(17) -0.038(3)
C9 0.043(3) 0.173(11) 0.036(4) 0.000 0.000 -0.034(5)
C10 0.041(2) 0.138(6) 0.032(2) -0.007(3) 0.0047(18) -0.046(3)
C11 0.038(3) 0.135(8) 0.035(4) 0.000 0.000 -0.044(4)

loop_
_atom_type_symbol
_atom_type_description
_atom_type_scat_dispersion_real
_atom_type_scat_dispersion_imag
_atom_type_scat_source
C C 0.0181 0.0091 'International Tables Vol C Tables 4.2.6.8 and 6.1.1.4'
H H 0.0000 0.0000 'International Tables Vol C Tables 4.2.6.8 and 6.1.1.4'
N N 0.0311 0.0180 'International Tables Vol C Tables 4.2.6.8 and 6.1.1.4'
O O 0.0492 0.0322 'International Tables Vol C Tables 4.2.6.8 and 6.1.1.4'
Zr Zr -0.1862 2.2449 'International Tables Vol C Tables 4.2.6.8 and 6.1.1.4'

loop_
_geom_angle_atom_site_label_1
_geom_angle_atom_site_label_2
_geom_angle_atom_site_label_3
_geom_angle
_geom_angle_site_symmetry_1
_geom_angle_site_symmetry_3
O1 Zr1 O1 117.47(15) . 3_556
O1 Zr1 O1 74.1(2) . 12
O1 Zr1 O1 74.60(16) 3_556 12
O1 Zr1 O1 74.60(16) . 10_556
O1 Zr1 O1 74.1(2) 3_556 10_556
O1 Zr1 O1 117.46(15) 12 10_556
O1 Zr1 O3 78.25(16) . .
O1 Zr1 O3 142.52(10) 3_556 .
O1 Zr1 O3 78.25(16) 12 .
O1 Zr1 O3 142.52(10) 10_556 .
O1 Zr1 O3 142.52(10) . 10_556
O1 Zr1 O3 78.24(16) 3_556 10_556
O1 Zr1 O3 142.52(10) 12 10_556
O1 Zr1 O3 78.24(16) 10_556 10_556
O3 Zr1 O3 110.7(4) . 10_556
O1 Zr1 O4 78.16(16) . .
O1 Zr1 O4 142.23(9) 3_556 .
O1 Zr1 O4 142.23(9) 12 .
O1 Zr1 O4 78.17(16) 10_556 .
O3 Zr1 O4 71.31(12) . .
O3 Zr1 O4 71.31(12) 10_556 .
O1 Zr1 O4 142.23(9) . 3_556
O1 Zr1 O4 78.17(16) 3_556 3_556
O1 Zr1 O4 78.17(16) 12 3_556
O1 Zr1 O4 142.23(9) 10_556 3_556
O3 Zr1 O4 71.31(12) . 3_556
O3 Zr1 O4 71.31(12) 10_556 3_556
O4 Zr1 O4 111.3(3) . 3_556
O1 Zr1 Zr2 167.22(8) . 9_656
O1 Zr1 Zr2 75.32(7) 3_556 9_656
O1 Zr1 Zr2 111.23(10) 12 9_656
O1 Zr1 Zr2 111.08(8) 10_556 9_656
O3 Zr1 Zr2 91.31(16) . 9_656
O3 Zr1 Zr2 35.61(9) 10_556 9_656
O4 Zr1 Zr2 91.60(14) . 9_656
O4 Zr1 Zr2 35.70(8) 3_556 9_656
O1 Zr1 Zr2 75.32(7) . .
O1 Zr1 Zr2 167.22(8) 3_556 .
O1 Zr1 Zr2 111.08(8) 12 .
O1 Zr1 Zr2 111.23(10) 10_556 .
O3 Zr1 Zr2 35.61(9) . .
O3 Zr1 Zr2 91.31(16) 10_556 .
O4 Zr1 Zr2 35.70(8) . .
O4 Zr1 Zr2 91.60(14) 3_556 .
Zr2 Zr1 Zr2 91.898(17) 9_656 .
O1 Zr1 Zr2 111.08(8) . 2_655
O1 Zr1 Zr2 111.23(10) 3_556 2_655
O1 Zr1 Zr2 75.32(7) 12 2_655
O1 Zr1 Zr2 167.22(8) 10_556 2_655
O3 Zr1 Zr2 35.61(9) . 2_655
O3 Zr1 Zr2 91.31(16) 10_556 2_655
O4 Zr1 Zr2 91.60(14) . 2_655
O4 Zr1 Zr2 35.70(8) 3_556 2_655
Zr2 Zr1 Zr2 61.043(16) 9_656 2_655
Zr2 Zr1 Zr2 61.14(2) . 2_655
O1 Zr1 Zr2 111.23(10) . 10_556
O1 Zr1 Zr2 111.08(8) 3_556 10_556
O1 Zr1 Zr2 167.22(8) 12 10_556
O1 Zr1 Zr2 75.32(7) 10_556 10_556
O3 Zr1 Zr2 91.31(16) . 10_556
O3 Zr1 Zr2 35.61(9) 10_556 10_556
O4 Zr1 Zr2 35.70(8) . 10_556
O4 Zr1 Zr2 91.60(14) 3_556 10_556
Zr2 Zr1 Zr2 61.14(2) 9_656 10_556
Zr2 Zr1 Zr2 61.042(16) . 10_556
Zr2 Zr1 Zr2 91.898(17) 2_655 10_556
O3 Zr2 O3 67.5(2) . 2_655
O3 Zr2 O4 109.4(3) . 11_655
O3 Zr2 O4 73.3(2) 2_655 11_655
O3 Zr2 O4 73.3(2) . .
O3 Zr2 O4 109.4(3) 2_655 .
O4 Zr2 O4 67.79(19) 11_655 .
O3 Zr2 O5 86.7(2) . .
O3 Zr2 O5 86.7(2) 2_655 .
O4 Zr2 O5 146.05(9) 11_655 .
O4 Zr2 O5 146.05(9) . .
O3 Zr2 O6 146.17(12) . .
O3 Zr2 O6 146.17(12) 2_655 .
O4 Zr2 O6 86.7(2) 11_655 .
O4 Zr2 O6 86.7(2) . .
O5 Zr2 O6 96.1(2) . .
O3 Zr2 O2 138.88(16) . 11_655
O3 Zr2 O2 75.94(19) 2_655 11_655
O4 Zr2 O2 75.98(15) 11_655 11_655
O4 Zr2 O2 139.23(15) . 11_655
O5 Zr2 O2 72.63(11) . 11_655
O6 Zr2 O2 72.85(13) . 11_655
O3 Zr2 O2 75.94(19) . .
O3 Zr2 O2 138.88(16) 2_655 .
O4 Zr2 O2 139.23(15) 11_655 .
O4 Zr2 O2 75.98(15) . .
O5 Zr2 O2 72.63(11) . .
O6 Zr2 O2 72.85(13) . .
O2 Zr2 O2 127.32(18) 11_655 .
O3 Zr2 Zr1 88.23(17) . 9_656
O3 Zr2 Zr1 36.50(13) 2_655 9_656
O4 Zr2 Zr1 36.77(16) 11_655 9_656
O4 Zr2 Zr1 88.54(15) . 9_656
O5 Zr2 Zr1 118.60(12) . 9_656
O6 Zr2 Zr1 118.85(9) . 9_656
O2 Zr2 Zr1 72.29(9) 11_655 9_656
O2 Zr2 Zr1 160.39(9) . 9_656
O3 Zr2 Zr1 36.50(13) . .
O3 Zr2 Zr1 88.23(17) 2_655 .
O4 Zr2 Zr1 88.54(15) 11_655 .
O4 Zr2 Zr1 36.77(16) . .
O5 Zr2 Zr1 118.60(12) . .
O6 Zr2 Zr1 118.85(9) . .
O2 Zr2 Zr1 160.39(9) 11_655 .
O2 Zr2 Zr1 72.29(9) . .
Zr1 Zr2 Zr1 88.102(17) 9_656 .
O3 Zr2 Zr2 90.61(17) . 10_556
O3 Zr2 Zr2 90.61(17) 2_655 10_556
O4 Zr2 Zr2 33.91(10) 11_655 10_556
O4 Zr2 Zr2 33.91(10) . 10_556
O5 Zr2 Zr2 176.80(19) . 10_556
O6 Zr2 Zr2 87.13(15) . 10_556
O2 Zr2 Zr2 108.44(9) 11_655 10_556
O2 Zr2 Zr2 108.44(9) . 10_556
Zr1 Zr2 Zr2 59.479(8) 9_656 10_556
Zr1 Zr2 Zr2 59.479(8) . 10_556
O3 Zr2 Zr2 33.78(12) . 2_655
O3 Zr2 Zr2 33.78(12) 2_655 2_655
O4 Zr2 Zr2 90.92(19) 11_655 2_655
O4 Zr2 Zr2 90.92(19) . 2_655
O5 Zr2 Zr2 86.80(19) . 2_655
O6 Zr2 Zr2 177.13(15) . 2_655
O2 Zr2 Zr2 108.13(12) 11_655 2_655
O2 Zr2 Zr2 108.12(12) . 2_655
Zr1 Zr2 Zr2 59.431(10) 9_656 2_655
Zr1 Zr2 Zr2 59.431(10) . 2_655
Zr2 Zr2 Zr2 90.0 10_556 2_655
C1 O1 Zr1 133.3(2) . .
C1 O2 Zr2 133.0(3) . .
Zr2 O3 Zr2 112.4(2) 2_655 .
Zr2 O3 Zr1 107.9(2) 2_655 .
Zr2 O3 Zr1 107.9(2) . .
Zr2 O4 Zr2 112.2(2) . 10_556
Zr2 O4 Zr1 107.5(2) . .
Zr2 O4 Zr1 107.5(2) 10_556 .
Zr2 O5 H5A 126.6 . .
Zr2 O5 H5A 126.644(6) . 11_655
H5A O5 H5A 106.7 . 11_655
Zr2 O6 H6A 125.8 . .
Zr2 O6 H6A 125.85(7) . 11_655
H6A O6 H6A 89.8 . 11_655
C9 N1 H1A 120.0 . .
C9 N1 H1B 120.0 . .
H1A N1 H1B 120.1 . .
O2 C1 O1 125.9(4) . .
O2 C1 C2 118.9(5) . .
O1 C1 C2 115.2(4) . .
C3 C2 C7 119.8(5) . .
C3 C2 C1 122.2(4) . .
C7 C2 C1 118.0(5) . .
C2 C3 C4 120.7(5) . .
C2 C3 H3 119.6 . .
C4 C3 H3 119.6 . .
C5 C4 C3 120.6(6) . .
C5 C4 H4 119.7 . .
C3 C4 H4 119.7 . .
C6 C5 C4 118.0(5) . .
C6 C5 C8 120.6(5) . .
C4 C5 C8 121.3(6) . .
C5 C6 C7 122.5(5) . .
C5 C6 H6 118.8 . .
C7 C6 H6 118.8 . .
C2 C7 C6 118.2(7) . .
C2 C7 H7 120.9 . .
C6 C7 H7 120.9 . .
C10 C8 C9 119.6(4) . .
C10 C8 C5 118.7(4) . .
C9 C8 C5 121.7(4) . .
C8 C9 C8 119.5(6) . 6_655
C8 C9 N1 120.3(3) . .
C8 C9 N1 120.3(3) 6_655 .
C8 C10 C11 122.5(4) . .
C8 C10 H10 118.7 . .
C11 C10 H10 118.7 . .
C10 C11 C10 116.3(6) . 6_655
C10 C11 C11 121.8(3) . 13_657
C10 C11 C11 121.8(3) 6_655 13_657

loop_
_geom_bond_atom_site_label_1
_geom_bond_atom_site_label_2
_geom_bond_distance
_geom_bond_site_symmetry_2
Zr1 O1 2.179(3) .
Zr1 O1 2.179(3) 3_556
Zr1 O1 2.179(3) 12
Zr1 O1 2.179(3) 10_556
Zr1 O3 2.184(5) .
Zr1 O3 2.184(5) 10_556
Zr1 O4 2.193(6) .
Zr1 O4 2.193(6) 3_556
Zr1 Zr2 3.4932(5) 9_656
Zr1 Zr2 3.4932(5) .
Zr1 Zr2 3.4932(5) 2_655
Zr1 Zr2 3.4932(5) 10_556
Zr2 O3 2.137(3) .
Zr2 O3 2.137(3) 2_655
Zr2 O4 2.138(2) 11_655
Zr2 O4 2.138(2) .
Zr2 O5 2.170(5) .
Zr2 O6 2.178(7) .
Zr2 O2 2.288(3) 11_655
Zr2 O2 2.288(3) .
Zr2 Zr2 3.5481(8) 10_556
Zr2 Zr2 3.5531(13) 2_655
O1 C1 1.270(7) .
O2 C1 1.252(5) .
O5 H5A 0.8502 .
O5 H5A 0.8503 11_655
O6 H6A 0.8492 .
O6 H6A 0.8493 11_655
N1 C9 1.403(9) .
N1 H1A 0.8796 .
N1 H1B 0.8796 .
C1 C2 1.491(6) .
C2 C3 1.343(8) .
C2 C7 1.397(7) .
C3 C4 1.401(6) .
C3 H3 0.9500 .
C4 C5 1.376(8) .
C4 H4 0.9500 .
C5 C6 1.355(9) .
C5 C8 1.490(6) .
C6 C7 1.400(7) .
C6 H6 0.9500 .
C7 H7 0.9500 .
C8 C10 1.357(6) .
C8 C9 1.395(6) .
C10 C11 1.400(5) .
C10 H10 0.9500 .
C11 C11 1.512(13) 13_657

loop_
_geom_torsion_atom_site_label_1
_geom_torsion_atom_site_label_2
_geom_torsion_atom_site_label_3
_geom_torsion_atom_site_label_4
_geom_torsion
_geom_torsion_site_symmetry_4
Zr2 O2 C1 O1 5.6(10) .
Zr2 O2 C1 C2 -176.3(4) .
Zr1 O1 C1 O2 -5.7(10) .
Zr1 O1 C1 C2 176.1(4) .
O2 C1 C2 C3 -4.6(10) .
O1 C1 C2 C3 173.8(6) .
O2 C1 C2 C7 172.0(6) .
O1 C1 C2 C7 -9.7(9) .
C7 C2 C3 C4 4.3(11) .
C1 C2 C3 C4 -179.2(6) .
C2 C3 C4 C5 -1.1(11) .
C3 C4 C5 C6 -1.2(11) .
C3 C4 C5 C8 -179.8(6) .
C4 C5 C6 C7 0.4(12) .
C8 C5 C6 C7 179.0(7) .
C3 C2 C7 C6 -5.0(12) .
C1 C2 C7 C6 178.4(7) .
C5 C6 C7 C2 2.7(13) .
C6 C5 C8 C10 -121.8(8) .
C4 C5 C8 C10 56.8(11) .
C6 C5 C8 C9 56.2(10) .
C4 C5 C8 C9 -125.3(7) .
C10 C8 C9 C8 0.2(5) 6_655
C5 C8 C9 C8 -177.8(8) 6_655
C10 C8 C9 N1 -179.8(5) .
C5 C8 C9 N1 2.2(8) .
C9 C8 C10 C11 -0.4(11) .
C5 C8 C10 C11 177.6(6) .
C8 C10 C11 C10 0.2(6) 6_655
C8 C10 C11 C11 -179.8(6) 13_657
